data_7023447
loop_
_publ_author_name
'Ervithayasuporn, V.'
'Pornsamutsin, N.'
'Prangyoo, P.'
'Sammawutthichai, K.'
'Jaroentomeechai, T.'
'Phurat, C.'
'Teerawatananond, T.'

_publ_section_title
;
 One-pot synthesis of halogen exchanged silsesquioxanes:
 octakis(3-bromopropyl)octasilsesquioxane and
 octakis(3-iodopropyl)octasilsesquioxane.
;
_journal_issue 37
_journal_name_full 'Dalton transactions (Cambridge, England : 2003)'
_journal_page_first 13747
_journal_page_last 13753
_journal_paper_doi 10.1039/c3dt51373d
_journal_volume 42
_journal_year 2013
_chemical_formula_moiety 'C24 H48 I8 O12 Si8'
_chemical_formula_sum 'C24 H48 I8 O12 Si8'
_chemical_formula_weight 1768.54
_chemical_name_common Octakis(3-iodopropyl)octasilsesquioxane
_chemical_name_systematic
;
Octakis(3-iodopropyl)octasilsesquioxane
;
_space_group_IT_number 2
_symmetry_cell_setting triclinic
_symmetry_space_group_name_Hall '-P 1'
_symmetry_space_group_name_H-M 'P -1'
_atom_sites_solution_hydrogens geom
_atom_sites_solution_primary direct
_atom_sites_solution_secondary difmap
_audit_creation_method SHELXL-97
_audit_update_record
;
2013-05-10 # Formatted by publCIF
;
_cell_angle_alpha 111.216(7)
_cell_angle_beta 95.856(7)
_cell_angle_gamma 98.847(6)
_cell_formula_units_Z 1
_cell_length_a 8.8808(15)
_cell_length_b 12.262(2)
_cell_length_c 12.529(2)
_cell_measurement_pressure 101.325
_cell_measurement_reflns_used 9902
_cell_measurement_temperature 100(2)
_cell_measurement_theta_max 32.16
_cell_measurement_theta_min 2.36
_cell_volume 1238.2(4)
_computing_cell_refinement 'Bruker SAINT'
_computing_data_collection 'Bruker APEXII'
_computing_data_reduction 'Bruker SAINT'
_computing_molecular_graphics 'Ortep-3 for Windows (Farrugia, 1997)'
_computing_publication_material 'publCIF for Windows (Westrip, 2010)'
_computing_structure_refinement 'SHELXL-97 (Sheldrick, 2008)'
_computing_structure_solution 'SHELXS-97 (Sheldrick, 2008)'
_diffrn_ambient_temperature 100(2)
_diffrn_measured_fraction_theta_full 0.983
_diffrn_measured_fraction_theta_max 0.983
_diffrn_radiation_monochromator graphite
_diffrn_radiation_probe x-ray
_diffrn_radiation_source 'fine-focus sealed tube'
_diffrn_radiation_type MoK\a
_diffrn_radiation_wavelength 0.71073
_diffrn_reflns_av_R_equivalents 0.0335
_diffrn_reflns_av_unetI/netI 0.0359
_diffrn_reflns_limit_h_max 13
_diffrn_reflns_limit_h_min -11
_diffrn_reflns_limit_k_max 18
_diffrn_reflns_limit_k_min -18
_diffrn_reflns_limit_l_max 18
_diffrn_reflns_limit_l_min -15
_diffrn_reflns_number 20149
_diffrn_reflns_theta_full 32.22
_diffrn_reflns_theta_max 32.22
_diffrn_reflns_theta_min 1.82
_exptl_absorpt_coefficient_mu 5.251
_exptl_absorpt_correction_T_max 0.1098
_exptl_absorpt_correction_T_min 0.0392
_exptl_absorpt_correction_type multi-scan
_exptl_absorpt_process_details
;
multi-scan from symmetry-related measurements
Sortav (Blessing 1995)
;
_exptl_crystal_colour colourless
_exptl_crystal_density_diffrn 2.372
_exptl_crystal_density_method 'not measured'
_exptl_crystal_description block
_exptl_crystal_F_000 824
_exptl_crystal_size_max 0.600
_exptl_crystal_size_mid 0.200
_exptl_crystal_size_min 0.200
_refine_diff_density_max 1.245
_refine_diff_density_min -2.908
_refine_diff_density_rms 0.297
_refine_ls_extinction_method none
_refine_ls_goodness_of_fit_ref 0.828
_refine_ls_hydrogen_treatment constr
_refine_ls_matrix_type full
_refine_ls_number_parameters 235
_refine_ls_number_reflns 8585
_refine_ls_number_restraints 0
_refine_ls_restrained_S_all 0.820
_refine_ls_R_factor_all 0.0326
_refine_ls_R_factor_gt 0.0308
_refine_ls_shift/su_max 0.002
_refine_ls_shift/su_mean 0.000
_refine_ls_structure_factor_coef Fsqd
_refine_ls_weighting_details 'calc w=1/[\s^2^(Fo^2^)+(0.0484P)^2^+7.1723P] where P=(Fo^2^+2Fc^2^)/3'
_refine_ls_weighting_scheme calc
_refine_ls_wR_factor_gt 0.0807
_refine_ls_wR_factor_ref 0.0823
_reflns_number_gt 8135
_reflns_number_total 8585
_reflns_threshold_expression >2\s(I)
_cod_data_source_file c3dt51373d.txt
_cod_data_source_block T8-I
_cod_original_cell_volume 1238.1(4)
_cod_database_code 7023447

loop_
_symmetry_equiv_pos_as_xyz
'x, y, z'
'-x, -y, -z'

loop_
_atom_site_label
_atom_site_type_symbol
_atom_site_fract_x
_atom_site_fract_y
_atom_site_fract_z
_atom_site_U_iso_or_equiv
_atom_site_adp_type
_atom_site_occupancy
_atom_site_symmetry_multiplicity
_atom_site_calc_flag
_atom_site_refinement_flags
C1 C 0.3264(3) 0.2904(2) 0.4098(2) 0.0107(4) Uani 1 1 d U
H1A H 0.4068 0.3623 0.4403 0.013 Uiso 1 1 calc R
H1B H 0.3114 0.2620 0.3257 0.013 Uiso 1 1 calc R
C2 C 0.1764(3) 0.3236(2) 0.4492(2) 0.0127(4) Uani 1 1 d U
H2A H 0.1059 0.2515 0.4418 0.015 Uiso 1 1 calc R
H2B H 0.1993 0.3761 0.5307 0.015 Uiso 1 1 calc R
C3 C 0.0965(3) 0.3847(2) 0.3812(3) 0.0197(5) Uani 1 1 d U
H3A H -0.0018 0.3962 0.4060 0.024 Uiso 1 1 calc R
H3B H 0.0757 0.3334 0.2993 0.024 Uiso 1 1 calc R
C4 C 0.7959(3) 0.1103(2) 0.2684(2) 0.0103(4) Uani 1 1 d U
H4A H 0.8067 0.1956 0.2882 0.012 Uiso 1 1 calc R
H4B H 0.8985 0.0949 0.2825 0.012 Uiso 1 1 calc R
C5 C 0.7292(3) 0.0447(2) 0.1393(2) 0.0138(4) Uani 1 1 d U
H5A H 0.7224 -0.0405 0.1177 0.017 Uiso 1 1 calc R
H5B H 0.6256 0.0581 0.1244 0.017 Uiso 1 1 calc R
C6 C 0.8298(3) 0.0885(2) 0.0670(2) 0.0137(4) Uani 1 1 d U
H6A H 0.9350 0.0802 0.0862 0.016 Uiso 1 1 calc R
H6B H 0.8310 0.1726 0.0855 0.016 Uiso 1 1 calc R
C10 C 0.5337(3) 0.3143(2) 0.8379(2) 0.0101(4) Uani 1 1 d U
H10A H 0.6074 0.3813 0.8376 0.012 Uiso 1 1 calc R
H10B H 0.4345 0.3379 0.8431 0.012 Uiso 1 1 calc R
C11 C 0.5849(3) 0.2913(2) 0.9475(2) 0.0118(4) Uani 1 1 d U
H11A H 0.5135 0.2239 0.9494 0.014 Uiso 1 1 calc R
H11B H 0.6870 0.2724 0.9467 0.014 Uiso 1 1 calc R
C12 C 0.5879(3) 0.4018(2) 1.0533(2) 0.0135(4) Uani 1 1 d U
H12A H 0.4863 0.4215 1.0507 0.016 Uiso 1 1 calc R
H12B H 0.6605 0.4679 1.0502 0.016 Uiso 1 1 calc R
C13 C 0.0001(3) -0.1341(2) 0.3138(2) 0.0108(4) Uani 1 1 d U
H13A H -0.0653 -0.0906 0.3637 0.013 Uiso 1 1 calc R
H13B H -0.0082 -0.1156 0.2447 0.013 Uiso 1 1 calc R
C14 C -0.0622(3) -0.2678(2) 0.2778(2) 0.0141(4) Uani 1 1 d U
H14A H -0.0311 -0.2902 0.3421 0.017 Uiso 1 1 calc R
H14B H -0.1743 -0.2826 0.2633 0.017 Uiso 1 1 calc R
C15 C -0.0091(4) -0.3469(3) 0.1716(3) 0.0208(5) Uani 1 1 d U
H15A H -0.0403 -0.4296 0.1625 0.025 Uiso 1 1 calc R
H15B H 0.1029 -0.3278 0.1828 0.025 Uiso 1 1 calc R
I1 I 0.23294(2) 0.554892(17) 0.40420(2) 0.02714(6) Uani 1 1 d U
I2 I 0.74781(2) -0.009853(18) -0.115314(14) 0.01837(5) Uani 1 1 d U
I4 I 0.65147(3) 0.384728(18) 1.216508(15) 0.02227(5) Uani 1 1 d U
I5 I -0.10284(3) -0.32735(2) 0.013998(17) 0.02750(6) Uani 1 1 d U
O1 O 0.5372(2) 0.13738(17) 0.38735(17) 0.0123(3) Uani 1 1 d U
O2 O 0.2123(2) -0.09646(17) 0.51276(16) 0.0110(3) Uani 1 1 d U
O4 O 0.4541(2) 0.22500(16) 0.59266(15) 0.0108(3) Uani 1 1 d U
O5 O 0.3170(2) -0.15350(16) 0.31592(16) 0.0103(3) Uani 1 1 d U
O9 O 0.2557(2) 0.06115(15) 0.41592(16) 0.0110(3) Uani 1 1 d U
O10 O 0.6063(2) -0.07441(15) 0.30490(16) 0.0102(3) Uani 1 1 d U
Si1 Si 0.39548(8) 0.17644(6) 0.45356(6) 0.00687(11) Uani 1 1 d U
Si2 Si 0.67805(8) 0.06699(6) 0.36452(6) 0.00672(11) Uani 1 1 d U
Si4 Si 0.51567(8) 0.18795(5) 0.69871(5) 0.00621(11) Uani 1 1 d U
Si5 Si 0.20161(7) -0.07907(6) 0.39007(6) 0.00642(11) Uani 1 1 d U

loop_
_atom_site_aniso_label
_atom_site_aniso_U_11
_atom_site_aniso_U_22
_atom_site_aniso_U_33
_atom_site_aniso_U_23
_atom_site_aniso_U_13
_atom_site_aniso_U_12
C1 0.0159(10) 0.0097(9) 0.0102(10) 0.0066(8) 0.0031(8) 0.0057(8)
C2 0.0127(10) 0.0098(9) 0.0177(11) 0.0072(8) 0.0029(8) 0.0031(8)
C3 0.0146(11) 0.0127(11) 0.0324(15) 0.0121(11) -0.0036(10) 0.0009(9)
C4 0.0128(10) 0.0101(9) 0.0070(9) 0.0051(7) 0.0029(7) 0.0000(7)
C5 0.0170(11) 0.0164(11) 0.0061(9) 0.0043(8) 0.0027(8) -0.0021(8)
C6 0.0156(11) 0.0187(11) 0.0065(9) 0.0054(8) 0.0026(8) 0.0004(9)
C10 0.0152(10) 0.0082(9) 0.0060(9) 0.0012(7) 0.0020(8) 0.0035(7)
C11 0.0186(11) 0.0092(9) 0.0063(9) 0.0015(8) 0.0009(8) 0.0038(8)
C12 0.0225(12) 0.0100(9) 0.0062(9) 0.0012(8) -0.0001(8) 0.0042(8)
C13 0.0105(9) 0.0117(9) 0.0088(9) 0.0027(8) -0.0002(7) 0.0029(7)
C14 0.0131(10) 0.0141(10) 0.0130(11) 0.0054(9) -0.0001(8) -0.0021(8)
C15 0.0194(12) 0.0142(11) 0.0204(13) -0.0004(10) -0.0010(10) -0.0002(9)
I1 0.02131(9) 0.01410(8) 0.04958(14) 0.02022(9) -0.00368(9) 0.00051(6)
I2 0.02209(9) 0.02689(9) 0.00638(7) 0.00562(6) 0.00288(6) 0.00739(7)
I4 0.03874(12) 0.02149(9) 0.00758(8) 0.00553(6) 0.00150(7) 0.01085(8)
I5 0.03101(11) 0.02919(11) 0.01215(9) 0.00291(7) 0.00303(7) -0.01013(8)
O1 0.0157(8) 0.0127(8) 0.0114(8) 0.0054(6) 0.0050(6) 0.0071(6)
O2 0.0135(8) 0.0130(7) 0.0070(7) 0.0056(6) 0.0006(6) 0.0009(6)
O4 0.0179(8) 0.0085(7) 0.0059(7) 0.0031(6) -0.0001(6) 0.0029(6)
O5 0.0099(7) 0.0108(7) 0.0093(7) 0.0022(6) 0.0027(6) 0.0031(6)
O9 0.0139(8) 0.0067(7) 0.0118(8) 0.0038(6) 0.0006(6) 0.0012(6)
O10 0.0123(8) 0.0074(7) 0.0094(7) 0.0025(6) 0.0039(6) 0.0003(6)
Si1 0.0110(3) 0.0051(2) 0.0054(3) 0.0027(2) 0.0013(2) 0.0027(2)
Si2 0.0098(3) 0.0063(2) 0.0049(2) 0.0030(2) 0.0021(2) 0.0016(2)
Si4 0.0092(3) 0.0049(2) 0.0041(2) 0.0012(2) 0.0012(2) 0.00166(19)
Si5 0.0085(3) 0.0059(2) 0.0046(2) 0.0019(2) 0.0005(2) 0.00147(19)

loop_
_atom_type_symbol
_atom_type_description
_atom_type_scat_dispersion_real
_atom_type_scat_dispersion_imag
_atom_type_scat_source
C C 0.0033 0.0016 'International Tables Vol C Tables 4.2.6.8 and 6.1.1.4'
H H 0.0000 0.0000 'International Tables Vol C Tables 4.2.6.8 and 6.1.1.4'
I I -0.4742 1.8119 'International Tables Vol C Tables 4.2.6.8 and 6.1.1.4'
O O 0.0106 0.0060 'International Tables Vol C Tables 4.2.6.8 and 6.1.1.4'
Si Si 0.0817 0.0704 'International Tables Vol C Tables 4.2.6.8 and 6.1.1.4'

loop_
_geom_angle_atom_site_label_1
_geom_angle_atom_site_label_2
_geom_angle_atom_site_label_3
_geom_angle
_geom_angle_site_symmetry_1
_geom_angle_site_symmetry_3
C2 C1 Si1 115.91(17) . .
C3 C2 C1 113.9(2) . .
C2 C3 I1 112.36(18) . .
C5 C4 Si2 113.93(17) . .
C6 C5 C4 110.5(2) . .
C5 C6 I2 111.51(17) . .
C11 C10 Si4 115.85(16) . .
C12 C11 C10 108.9(2) . .
C11 C12 I4 114.35(17) . .
C14 C13 Si5 115.40(17) . .
C15 C14 C13 114.8(2) . .
C14 C15 I5 112.7(2) . .
Si1 O1 Si2 152.42(13) . .
Si2 O2 Si5 145.07(13) 2_656 .
Si1 O4 Si4 144.67(12) . .
Si4 O5 Si5 152.17(13) 2_656 .
Si5 O9 Si1 148.38(13) . .
Si4 O10 Si2 148.91(13) 2_656 .
O1 Si1 O9 109.24(10) . .
O1 Si1 O4 108.94(11) . .
O9 Si1 O4 108.76(10) . .
O1 Si1 C1 108.84(11) . .
O9 Si1 C1 108.88(11) . .
O4 Si1 C1 112.14(11) . .
O10 Si2 O1 108.47(10) . .
O10 Si2 O2 109.32(10) . 2_656
O1 Si2 O2 109.52(10) . 2_656
O10 Si2 C4 109.07(10) . .
O1 Si2 C4 111.62(11) . .
O2 Si2 C4 108.82(11) 2_656 .
O10 Si4 O5 109.71(10) 2_656 2_656
O10 Si4 O4 108.58(10) 2_656 .
O5 Si4 O4 109.63(10) 2_656 .
O10 Si4 C10 110.13(11) 2_656 .
O5 Si4 C10 109.10(11) 2_656 .
O4 Si4 C10 109.68(10) . .
O9 Si5 O5 109.81(10) . .
O9 Si5 O2 108.78(10) . .
O5 Si5 O2 107.88(10) . .
O9 Si5 C13 110.22(11) . .
O5 Si5 C13 111.45(11) . .
O2 Si5 C13 108.63(11) . .

loop_
_geom_bond_atom_site_label_1
_geom_bond_atom_site_label_2
_geom_bond_distance
_geom_bond_site_symmetry_2
C1 C2 1.529(4) .
C1 Si1 1.838(2) .
C2 C3 1.514(4) .
C3 I1 2.149(3) .
C4 C5 1.526(3) .
C4 Si2 1.838(2) .
C5 C6 1.509(4) .
C6 I2 2.145(3) .
C10 C11 1.537(3) .
C10 Si4 1.838(2) .
C11 C12 1.509(3) .
C12 I4 2.157(3) .
C13 C14 1.527(4) .
C13 Si5 1.840(3) .
C14 C15 1.506(4) .
C15 I5 2.172(3) .
O1 Si1 1.616(2) .
O1 Si2 1.618(2) .
O2 Si2 1.6208(19) 2_656
O2 Si5 1.6220(19) .
O4 Si1 1.6222(19) .
O4 Si4 1.6233(19) .
O5 Si4 1.6163(19) 2_656
O5 Si5 1.6170(19) .
O9 Si5 1.6134(19) .
O9 Si1 1.6185(19) .
O10 Si4 1.6108(19) 2_656
O10 Si2 1.6110(19) .
Si2 O2 1.621(2) 2_656
Si4 O10 1.6108(19) 2_656
Si4 O5 1.6163(19) 2_656
